data_7009785
loop_
_publ_author_name
'Pellei, Maura'
'Pettinari, Claudio'
'Santini, Carlo'
'Skelton, Brian W.'
'Somers, Neil'
'White, Allan H.'

_publ_section_title
;
 Synthesis, spectroscopic characterization, and structural systematics
 of new triorganophosphinecopper(I) poly(pyrazol-1-yl)borate
 complexes&#x200A;&#x2020;
;
_journal_issue 19
_journal_name_full 'Journal of the Chemical Society, Dalton Transactions'
_journal_page_first 3416
_journal_paper_doi 10.1039/b003613g
_journal_year 2000
_chemical_formula_sum 'C37 H41 B Cu N8 P'
_chemical_formula_weight 703.12
_space_group_IT_number 14
_symmetry_cell_setting monoclinic
_symmetry_space_group_name_Hall '-P 2yn'
_symmetry_space_group_name_H-M 'P 1 21/n 1'
_cell_angle_alpha 90.00000
_cell_angle_beta 100.5230(10)
_cell_angle_gamma 90.00000
_cell_formula_units_Z 4
_cell_length_a 11.2796(8)
_cell_length_b 15.9100(12)
_cell_length_c 19.7980(15)
_cell_measurement_reflns_used 8192
_cell_measurement_temperature 153
_cell_measurement_theta_max 28
_cell_measurement_theta_min 2
_cell_volume 3493.2(4)
_computing_cell_refinement 'Siemens SAINT (Siemens, 1995)'
_computing_data_collection 'Siemens SMART (Siemens, 1995)'
_computing_data_reduction 'xtal ADDREF SORTRF'
_computing_molecular_graphics xtal
_computing_publication_material 'xtal BONDLA CIFIO'
_computing_structure_refinement 'xtal CRYLSQ'
_computing_structure_solution 'xtal GENTAN'
_diffrn_ambient_temperature 153
_diffrn_measurement_device_type
;
Bruker SMART CCD diffractometer
;
_diffrn_measurement_method '\w scans'
_diffrn_radiation_detector 'CCD area detector'
_diffrn_radiation_monochromator graphite
_diffrn_radiation_source 'sealed tube'
_diffrn_radiation_type 'Mo K\a'
_diffrn_radiation_wavelength .71073
_diffrn_reflns_av_R_equivalents .033
_diffrn_reflns_av_sigmaI/netI .066
_diffrn_reflns_limit_h_max 14
_diffrn_reflns_limit_h_min -15
_diffrn_reflns_limit_k_max 20
_diffrn_reflns_limit_k_min 0
_diffrn_reflns_limit_l_max 26
_diffrn_reflns_limit_l_min 0
_diffrn_reflns_number 40928
_diffrn_reflns_theta_max 29.28
_diffrn_reflns_theta_min 1.65
_diffrn_standards_decay_% 0
_exptl_absorpt_coefficient_mu .71
_exptl_absorpt_correction_T_max .928
_exptl_absorpt_correction_T_min .752
_exptl_absorpt_correction_type multi-scan
_exptl_absorpt_process_details
;
 SADABS; Sheldrick, 1996
;
_exptl_crystal_colour colourless
_exptl_crystal_density_diffrn 1.337
_exptl_crystal_description plate
_exptl_crystal_F_000 1472
_exptl_crystal_size_max .6
_exptl_crystal_size_mid .3
_exptl_crystal_size_min .12
_refine_diff_density_max .616
_refine_diff_density_min -.394
_refine_ls_abs_structure_details none
_refine_ls_extinction_method none
_refine_ls_goodness_of_fit_all 1.433
_refine_ls_goodness_of_fit_ref 1.596
_refine_ls_hydrogen_treatment noref
_refine_ls_matrix_type full
_refine_ls_number_constraints 0
_refine_ls_number_parameters 433
_refine_ls_number_reflns 6649
_refine_ls_number_restraints 0
_refine_ls_R_factor_all .06
_refine_ls_R_factor_gt .041
_refine_ls_shift/su_max .007
_refine_ls_structure_factor_coef F
_refine_ls_weighting_scheme calc
_refine_ls_wR_factor_all .054
_refine_ls_wR_factor_ref .052
_reflns_d_resolution_high .727
_reflns_d_resolution_low 12.288
_reflns_Friedel_coverage 0
_reflns_limit_h_max 15
_reflns_limit_h_min 0
_reflns_limit_k_max 20
_reflns_limit_k_min 0
_reflns_limit_l_max 25
_reflns_limit_l_min -26
_reflns_number_gt 6649
_reflns_number_total 8831
_reflns_threshold_expression 'F    >  4.00 sig(F   )'
_cod_data_source_file b003613g.txt
_cod_data_source_block cpm19
_cod_original_sg_symbol_Hall -p_2yn
_cod_original_sg_symbol_H-M P_21/n
_cod_original_formula_sum 'C37 H41 B1 Cu1 N8 P1'
_cod_database_code 7009785

loop_
_symmetry_equiv_pos_as_xyz
+x,+y,+z
1/2-x,1/2+y,1/2-z
-x,-y,-z
1/2+x,1/2-y,1/2+z

loop_
_atom_site_label
_atom_site_fract_x
_atom_site_fract_y
_atom_site_fract_z
_atom_site_U_iso_or_equiv
_atom_site_adp_type
_atom_site_calc_flag
_atom_site_calc_attached_atom
_atom_site_occupancy
_atom_site_disorder_assembly
_atom_site_disorder_group
Cu .45541(3) .117894(17) .165757(14) .02196(14) Uani ? ? 1.00000 ? ?
P .39382(5) .24673(4) .15687(3) .0210(3) Uani ? ? 1.00000 ? ?
C111 .2373(2) .25609(14) .11220(11) .0227(11) Uani ? ? 1.00000 ? ?
C112 .1977(2) .31514(15) .06090(13) .0278(12) Uani ? ? 1.00000 ? ?
C113 .0785(2) .31501(16) .02606(13) .0300(12) Uani ? ? 1.00000 ? ?
C114 -.0044(2) .25766(16) .04189(12) .0273(12) Uani ? ? 1.00000 ? ?
C1141 -.1331(2) .25744(19) .00460(14) .0390(15) Uani ? ? 1.00000 ? ?
C115 .0357(2) .19889(16) .09362(13) .0316(13) Uani ? ? 1.00000 ? ?
C116 .1537(2) .19775(16) .12755(13) .0297(12) Uani ? ? 1.00000 ? ?
C121 .4774(2) .31761(14) .10955(11) .0229(11) Uani ? ? 1.00000 ? ?
C122 .4925(2) .29666(16) .04368(12) .0295(12) Uani ? ? 1.00000 ? ?
C123 .5617(2) .34591(17) .00823(12) .0301(13) Uani ? ? 1.00000 ? ?
C124 .6202(3) .41684(16) .03761(14) .0358(14) Uani ? ? 1.00000 ? ?
C1241 .6949(3) .47095(18) -.00119(17) .0536(19) Uani ? ? 1.00000 ? ?
C125 .6091(3) .43641(17) .10494(15) .0465(16) Uani ? ? 1.00000 ? ?
C126 .5373(3) .38842(16) .13957(14) .0372(14) Uani ? ? 1.00000 ? ?
C131 .3978(2) .30413(14) .23693(11) .0211(11) Uani ? ? 1.00000 ? ?
C132 .3168(2) .36741(16) .24538(12) .0291(12) Uani ? ? 1.00000 ? ?
C133 .3301(2) .41187(16) .30666(13) .0326(13) Uani ? ? 1.00000 ? ?
C134 .4252(2) .39586(15) .36034(12) .0265(12) Uani ? ? 1.00000 ? ?
C1341 .4416(2) .44717(18) .42507(13) .0364(14) Uani ? ? 1.00000 ? ?
C135 .5053(2) .33224(16) .35202(12) .0283(12) Uani ? ? 1.00000 ? ?
C136 .4920(2) .28628(15) .29126(12) .0255(11) Uani ? ? 1.00000 ? ?
N11 .48587(17) -.03757(12) .24736(9) .0234(9) Uani ? ? 1.00000 ? ?
N12 .42125(18) .03568(12) .24520(9) .0247(10) Uani ? ? 1.00000 ? ?
C13 .3976(2) .04651(16) .30878(12) .0283(12) Uani ? ? 1.00000 ? ?
C14 .4496(2) -.01698(17) .35197(12) .0344(13) Uani ? ? 1.00000 ? ?
C15 .5058(2) -.06891(17) .31193(12) .0320(13) Uani ? ? 1.00000 ? ?
C16 .3177(3) .11639(18) .32350(14) .0422(15) Uani ? ? 1.00000 ? ?
N21 .45188(17) -.05174(12) .11616(9) .0226(9) Uani ? ? 1.00000 ? ?
N22 .40537(17) .02514(12) .09532(9) .0214(9) Uani ? ? 1.00000 ? ?
C23 .3480(2) .01631(15) .03014(11) .0239(11) Uani ? ? 1.00000 ? ?
C24 .3583(2) -.06688(16) .00850(12) .0289(12) Uani ? ? 1.00000 ? ?
C25 .4239(2) -.10722(15) .06417(13) .0284(12) Uani ? ? 1.00000 ? ?
C26 .2846(2) .08782(16) -.00888(12) .0291(12) Uani ? ? 1.00000 ? ?
N31 .65368(17) -.00830(12) .18501(9) .0229(9) Uani ? ? 1.00000 ? ?
N32 .63340(17) .07673(12) .17880(9) .0223(9) Uani ? ? 1.00000 ? ?
C33 .7404(2) .11346(14) .18236(11) .0223(11) Uani ? ? 1.00000 ? ?
C34 .8314(2) .05216(16) .19149(12) .0271(12) Uani ? ? 1.00000 ? ?
C35 .7733(2) -.02363(15) .19297(12) .0254(11) Uani ? ? 1.00000 ? ?
C36 .7491(2) .20642(15) .17410(12) .0279(12) Uani ? ? 1.00000 ? ?
N41 .56978(18) -.15836(12) .19034(10) .0254(10) Uani ? ? 1.00000 ? ?
N42 .66045(19) -.19292(12) .16117(10) .0267(10) Uani ? ? 1.00000 ? ?
C43 .6374(2) -.27552(15) .15621(12) .0287(12) Uani ? ? 1.00000 ? ?
C44 .5310(2) -.29491(15) .18105(13) .0314(13) Uani ? ? 1.00000 ? ?
C45 .4901(2) -.21978(16) .20134(13) .0299(12) Uani ? ? 1.00000 ? ?
C46 .7216(3) -.33308(16) .12916(14) .0354(14) Uani ? ? 1.00000 ? ?
B .5421(2) -.06459(17) .18484(13) .0229(12) Uani ? ? 1.00000 ? ?
H112 .25383 .35580 .04989 .03600 Uiso ? ? 1.00000 ? ?
H113 .05389 .35531 -.01027 .03800 Uiso ? ? 1.00000 ? ?
H1141a -.13622 .24010 -.04182 .05900 Uiso ? ? 1.00000 ? ?
H1141b -.16543 .31320 .00435 .05900 Uiso ? ? 1.00000 ? ?
H1141c -.18260 .22079 .02564 .05900 Uiso ? ? 1.00000 ? ?
H115 -.02020 .15833 .10590 .03900 Uiso ? ? 1.00000 ? ?
H116 .17952 .15555 .16181 .03600 Uiso ? ? 1.00000 ? ?
H122 .45509 .24670 .02296 .03600 Uiso ? ? 1.00000 ? ?
H123 .56971 .32943 -.03760 .03700 Uiso ? ? 1.00000 ? ?
H1241a .76606 .48882 .02931 .08200 Uiso ? ? 1.00000 ? ?
H1241b .65041 .51938 -.01933 .08200 Uiso ? ? 1.00000 ? ?
H1241c .71986 .44165 -.03901 .08200 Uiso ? ? 1.00000 ? ?
H125 .64980 .48530 .12730 .05600 Uiso ? ? 1.00000 ? ?
H126 .52922 .40270 .18530 .04500 Uiso ? ? 1.00000 ? ?
H132 .25272 .38069 .20823 .03600 Uiso ? ? 1.00000 ? ?
H133 .27309 .45398 .31247 .04000 Uiso ? ? 1.00000 ? ?
H1341a .36506 .46354 .43471 .05500 Uiso ? ? 1.00000 ? ?
H1341b .48647 .49712 .41928 .05500 Uiso ? ? 1.00000 ? ?
H1341c .48420 .41645 .46305 .05500 Uiso ? ? 1.00000 ? ?
H135 .57152 .32045 .38944 .03500 Uiso ? ? 1.00000 ? ?
H136 .54818 .24233 .28573 .03200 Uiso ? ? 1.00000 ? ?
H14 .44754 -.02283 .40051 .04300 Uiso ? ? 1.00000 ? ?
H15 .55159 -.11938 .32647 .04000 Uiso ? ? 1.00000 ? ?
H16a .28849 .14839 .28303 .06500 Uiso ? ? 1.00000 ? ?
H16b .35862 .15299 .35802 .06500 Uiso ? ? 1.00000 ? ?
H16c .24900 .09306 .33953 .06500 Uiso ? ? 1.00000 ? ?
H24 .32583 -.08982 -.03546 .03600 Uiso ? ? 1.00000 ? ?
H25 .44833 -.16596 .06592 .03400 Uiso ? ? 1.00000 ? ?
H26a .22318 .06604 -.04485 .04400 Uiso ? ? 1.00000 ? ?
H26b .33983 .11964 -.02878 .04400 Uiso ? ? 1.00000 ? ?
H26c .24569 .12391 .01929 .04400 Uiso ? ? 1.00000 ? ?
H34 .91637 .06195 .19622 .03400 Uiso ? ? 1.00000 ? ?
H35 .81124 -.07806 .19801 .03100 Uiso ? ? 1.00000 ? ?
H36a .71440 .23474 .20848 .04200 Uiso ? ? 1.00000 ? ?
H36b .70501 .22291 .12991 .04200 Uiso ? ? 1.00000 ? ?
H36c .83042 .22386 .17766 .04200 Uiso ? ? 1.00000 ? ?
H44 .49434 -.34914 .18319 .03800 Uiso ? ? 1.00000 ? ?
H45 .41849 -.21202 .22118 .03700 Uiso ? ? 1.00000 ? ?
H46a .78414 -.30235 .11487 .05100 Uiso ? ? 1.00000 ? ?
H46b .67802 -.36373 .09065 .05100 Uiso ? ? 1.00000 ? ?
H46c .75534 -.37280 .16359 .05100 Uiso ? ? 1.00000 ? ?

loop_
_atom_site_aniso_label
_atom_site_aniso_U_11
_atom_site_aniso_U_22
_atom_site_aniso_U_33
_atom_site_aniso_U_12
_atom_site_aniso_U_13
_atom_site_aniso_U_23
Cu .02520(16) .01771(15) .02247(15) .00037(12) .00299(11) -.00069(11)
P .0241(3) .0176(3) .0207(3) .0002(2) .0027(2) -.0003(2)
C111 .0248(12) .0203(12) .0222(11) .0020(10) .0020(9) -.0024(9)
C112 .0295(14) .0228(13) .0302(13) -.0023(10) .0030(10) .0027(10)
C113 .0333(14) .0267(13) .0285(13) .0049(11) .0013(11) .0023(10)
C114 .0260(13) .0304(14) .0256(12) .0021(11) .0051(10) -.0058(10)
C1141 .0263(14) .0477(18) .0414(15) .0018(13) .0019(12) .0042(13)
C115 .0282(14) .0311(14) .0368(14) -.0041(11) .0095(11) .0048(11)
C116 .0315(14) .0277(13) .0296(13) .0021(11) .0048(11) .0073(11)
C121 .0268(13) .0183(11) .0228(11) .0019(10) .0023(10) .0020(9)
C122 .0339(14) .0267(13) .0284(13) -.0041(11) .0071(11) -.0061(10)
C123 .0330(14) .0342(14) .0237(12) .0022(12) .0070(10) .0005(11)
C124 .0491(18) .0213(13) .0418(15) .0005(12) .0210(13) .0040(11)
C1241 .079(2) .0306(16) .062(2) -.0083(16) .0428(18) .0038(15)
C125 .073(2) .0261(14) .0468(17) -.0191(15) .0279(16) -.0101(13)
C126 .0552(18) .0272(14) .0327(14) -.0096(13) .0173(13) -.0078(11)
C131 .0242(12) .0178(11) .0206(11) -.0021(9) .0026(9) -.0005(9)
C132 .0262(13) .0303(14) .0288(13) .0070(11) -.0008(10) -.0018(10)
C133 .0309(14) .0293(14) .0374(14) .0098(11) .0058(11) -.0062(11)
C134 .0271(13) .0280(13) .0257(12) -.0028(10) .0077(10) -.0048(10)
C1341 .0382(16) .0394(16) .0320(14) .0023(13) .0073(11) -.0129(12)
C135 .0285(13) .0308(14) .0244(12) .0023(11) .0009(10) -.0028(10)
C136 .0259(13) .0232(12) .0272(12) .0042(10) .0043(10) -.0004(10)
N11 .0269(11) .0189(10) .0234(10) -.0011(8) .0025(8) .0021(8)
N12 .0291(11) .0228(10) .0233(10) -.0002(9) .0072(8) -.0001(8)
C13 .0344(14) .0281(13) .0238(12) -.0099(11) .0090(10) -.0030(10)
C14 .0458(17) .0356(15) .0222(12) -.0086(13) .0068(11) .0007(11)
C15 .0382(15) .0290(14) .0270(13) -.0042(12) .0014(11) .0057(11)
C16 .063(2) .0359(16) .0336(15) .0019(14) .0252(14) -.0014(12)
N21 .0242(10) .0195(10) .0233(10) -.0020(8) .0027(8) -.0023(8)
N22 .0244(10) .0193(10) .0202(9) -.0016(8) .0033(8) .0007(8)
C23 .0232(12) .0281(13) .0201(11) -.0060(10) .0029(9) -.0003(10)
C24 .0320(14) .0314(14) .0224(12) -.0046(11) .0025(10) -.0054(10)
C25 .0316(14) .0221(13) .0312(13) -.0038(10) .0054(11) -.0091(10)
C26 .0295(14) .0312(13) .0246(12) -.0031(11) -.0007(10) .0020(10)
N31 .0263(11) .0177(10) .0237(10) .0008(8) .0019(8) .0000(8)
N32 .0261(11) .0178(10) .0228(10) -.0009(8) .0035(8) -.0000(8)
C33 .0249(12) .0226(12) .0185(10) -.0026(10) .0017(9) -.0024(9)
C34 .0226(12) .0283(13) .0296(12) -.0022(10) .0028(10) -.0031(10)
C35 .0248(13) .0240(13) .0261(12) .0039(10) .0017(10) -.0012(10)
C36 .0275(13) .0247(13) .0307(13) -.0045(10) .0034(10) -.0002(10)
N41 .0271(11) .0202(10) .0282(11) .0002(9) .0031(8) .0017(8)
N42 .0317(12) .0203(10) .0273(10) .0018(9) .0029(9) -.0005(8)
C43 .0356(15) .0224(12) .0258(12) .0012(11) -.0008(10) -.0006(10)
C44 .0392(16) .0191(12) .0333(14) -.0046(11) .0001(11) .0019(10)
C45 .0318(14) .0235(13) .0339(13) -.0025(11) .0044(11) .0043(11)
C46 .0418(16) .0251(14) .0383(15) .0019(12) .0052(12) -.0050(11)
B .0260(14) .0192(13) .0226(13) .0003(11) .0022(10) .0007(11)

loop_
_atom_type_symbol
_atom_type_description
_atom_type_oxidation_number
_atom_type_number_in_cell
_atom_type_scat_dispersion_real
_atom_type_scat_dispersion_imag
_atom_type_scat_source
Cu ? 0 4 .263 1.266 'Int Tables Vol IV Tables 2.2B and 2.3.1'
P ? 0 4 .09 .095 'Int Tables Vol IV Tables 2.2B and 2.3.1'
C ? 0 148 .002 .002 'Int Tables Vol IV Tables 2.2B and 2.3.1'
H ? 0 164 0 0 'Int Tables Vol IV Tables 2.2B and 2.3.1'
N ? 0 32 .004 .003 'Int Tables Vol IV Tables 2.2B and 2.3.1'
B ? 0 4 0 .001 'Int Tables Vol IV Tables 2.2B and 2.3.1'

loop_
_diffrn_attenuator_code
_diffrn_attenuator_scale
? ?

loop_
_geom_angle_atom_site_label_1
_geom_angle_atom_site_label_2
_geom_angle_atom_site_label_3
_geom_angle_site_symmetry_1
_geom_angle_site_symmetry_2
_geom_angle_site_symmetry_3
_geom_angle
_geom_angle_publ_flag
P Cu N12 . . . 122.87(6) ?
P Cu N22 . . . 125.90(5) ?
P Cu N32 . . . 126.63(6) ?
N12 Cu N22 . . . 89.76(7) ?
N12 Cu N32 . . . 90.89(8) ?
N22 Cu N32 . . . 89.85(7) ?
Cu P C111 . . . 112.57(8) ?
Cu P C121 . . . 115.94(8) ?
Cu P C131 . . . 116.62(7) ?
C111 P C121 . . . 104.10(10) ?
C111 P C131 . . . 104.34(11) ?
C121 P C131 . . . 101.71(10) ?
P C111 C112 . . . 124.00(19) ?
P C111 C116 . . . 118.12(17) ?
C112 C111 C116 . . . 117.8(2) ?
C111 C112 C113 . . . 120.7(2) ?
C111 C112 H112 . . . 118.9(2) ?
C113 C112 H112 . . . 120.4(2) ?
C112 C113 C114 . . . 121.3(2) ?
C112 C113 H113 . . . 119.2(3) ?
C114 C113 H113 . . . 119.5(2) ?
C113 C114 C1141 . . . 121.5(2) ?
C113 C114 C115 . . . 117.7(2) ?
C1141 C114 C115 . . . 120.8(2) ?
C114 C1141 H1141a . . . 109.7(2) ?
C114 C1141 H1141b . . . 109.4(2) ?
C114 C1141 H1141c . . . 112.1(2) ?
H1141a C1141 H1141b . . . 108.4(3) ?
H1141a C1141 H1141c . . . 108.8(3) ?
H1141b C1141 H1141c . . . 108.4(3) ?
C114 C115 C116 . . . 121.4(2) ?
C114 C115 H115 . . . 119.5(2) ?
C116 C115 H115 . . . 119.1(2) ?
C111 C116 C115 . . . 121.1(2) ?
C111 C116 H116 . . . 119.2(2) ?
C115 C116 H116 . . . 119.7(3) ?
P C121 C122 . . . 119.71(17) ?
P C121 C126 . . . 122.4(2) ?
C122 C121 C126 . . . 117.6(2) ?
C121 C122 C123 . . . 121.2(2) ?
C121 C122 H122 . . . 118.9(3) ?
C123 C122 H122 . . . 119.9(3) ?
C122 C123 C124 . . . 121.3(2) ?
C122 C123 H123 . . . 118.8(2) ?
C124 C123 H123 . . . 119.9(3) ?
C123 C124 C1241 . . . 121.4(3) ?
C123 C124 C125 . . . 117.7(3) ?
C1241 C124 C125 . . . 121.0(2) ?
C124 C1241 H1241a . . . 109.3(3) ?
C124 C1241 H1241b . . . 110.4(3) ?
C124 C1241 H1241c . . . 112.8(3) ?
H1241a C1241 H1241b . . . 108.7(3) ?
H1241a C1241 H1241c . . . 107.6(4) ?
H1241b C1241 H1241c . . . 107.8(3) ?
C124 C125 C126 . . . 120.9(3) ?
C124 C125 H125 . . . 119.9(3) ?
C126 C125 H125 . . . 119.3(3) ?
C121 C126 C125 . . . 121.2(3) ?
C121 C126 H126 . . . 118.4(3) ?
C125 C126 H126 . . . 120.4(3) ?
P C131 C132 . . . 123.74(16) ?
P C131 C136 . . . 117.53(18) ?
C132 C131 C136 . . . 118.6(2) ?
C131 C132 C133 . . . 120.4(2) ?
C131 C132 H132 . . . 119.2(2) ?
C133 C132 H132 . . . 120.4(3) ?
C132 C133 C134 . . . 121.3(2) ?
C132 C133 H133 . . . 119.8(2) ?
C134 C133 H133 . . . 118.8(3) ?
C133 C134 C1341 . . . 120.7(2) ?
C133 C134 C135 . . . 118.2(2) ?
C1341 C134 C135 . . . 121.1(2) ?
C134 C1341 H1341a . . . 110.1(2) ?
C134 C1341 H1341b . . . 109.5(2) ?
C134 C1341 H1341c . . . 111.2(2) ?
H1341a C1341 H1341b . . . 108.3(3) ?
H1341a C1341 H1341c . . . 109.1(3) ?
H1341b C1341 H1341c . . . 108.6(2) ?
C134 C135 C136 . . . 121.1(2) ?
C134 C135 H135 . . . 118.6(2) ?
C136 C135 H135 . . . 120.3(2) ?
C131 C136 C135 . . . 120.4(2) ?
C131 C136 H136 . . . 119.0(2) ?
C135 C136 H136 . . . 120.7(2) ?
N12 N11 C15 . . . 109.8(2) ?
N12 N11 B . . . 120.22(18) ?
C15 N11 B . . . 129.1(2) ?
Cu N12 N11 . . . 112.17(15) ?
Cu N12 C13 . . . 134.82(16) ?
N11 N12 C13 . . . 105.95(18) ?
N12 C13 C14 . . . 110.6(2) ?
N12 C13 C16 . . . 120.5(2) ?
C14 C13 C16 . . . 128.8(2) ?
C13 C14 C15 . . . 105.7(2) ?
C13 C14 H14 . . . 126.8(3) ?
C15 C14 H14 . . . 127.5(3) ?
N11 C15 C14 . . . 108.0(2) ?
N11 C15 H15 . . . 125.0(3) ?
C14 C15 H15 . . . 127.0(2) ?
C13 C16 H16a . . . 111.2(3) ?
C13 C16 H16b . . . 111.4(3) ?
C13 C16 H16c . . . 109.1(2) ?
H16a C16 H16b . . . 108.9(3) ?
H16a C16 H16c . . . 107.9(3) ?
H16b C16 H16c . . . 108.2(3) ?
N22 N21 C25 . . . 109.42(17) ?
N22 N21 B . . . 122.41(17) ?
C25 N21 B . . . 127.3(2) ?
Cu N22 N21 . . . 113.52(12) ?
Cu N22 C23 . . . 139.37(16) ?
N21 N22 C23 . . . 106.75(18) ?
N22 C23 C24 . . . 109.9(2) ?
N22 C23 C26 . . . 121.5(2) ?
C24 C23 C26 . . . 128.6(2) ?
C23 C24 C25 . . . 105.0(2) ?
C23 C24 H24 . . . 126.9(2) ?
C25 C24 H24 . . . 128.0(3) ?
N21 C25 C24 . . . 108.9(2) ?
N21 C25 H25 . . . 125.2(2) ?
C24 C25 H25 . . . 125.9(2) ?
C23 C26 H26a . . . 108.8(2) ?
C23 C26 H26b . . . 109.7(2) ?
C23 C26 H26c . . . 112.6(2) ?
H26a C26 H26b . . . 109.0(2) ?
H26a C26 H26c . . . 107.5(2) ?
H26b C26 H26c . . . 109.2(3) ?
N32 N31 C35 . . . 109.54(18) ?
N32 N31 B . . . 116.65(18) ?
C35 N31 B . . . 133.7(2) ?
Cu N32 N31 . . . 117.50(14) ?
Cu N32 C33 . . . 135.46(16) ?
N31 N32 C33 . . . 107.03(18) ?
N32 C33 C34 . . . 109.7(2) ?
N32 C33 C36 . . . 120.4(2) ?
C34 C33 C36 . . . 129.9(2) ?
C33 C34 C35 . . . 105.7(2) ?
C33 C34 H34 . . . 126.5(2) ?
C35 C34 H34 . . . 127.8(2) ?
N31 C35 C34 . . . 108.0(2) ?
N31 C35 H35 . . . 126.1(2) ?
C34 C35 H35 . . . 125.9(2) ?
C33 C36 H36a . . . 110.2(2) ?
C33 C36 H36b . . . 109.7(2) ?
C33 C36 H36c . . . 111.3(2) ?
H36a C36 H36b . . . 108.0(2) ?
H36a C36 H36c . . . 108.9(2) ?
H36b C36 H36c . . . 108.7(3) ?
N42 N41 C45 . . . 109.9(2) ?
N42 N41 B . . . 121.3(2) ?
C45 N41 B . . . 125.2(2) ?
N41 N42 C43 . . . 105.9(2) ?
N42 C43 C44 . . . 110.8(2) ?
N42 C43 C46 . . . 120.1(2) ?
C44 C43 C46 . . . 129.1(2) ?
C43 C44 C45 . . . 105.4(2) ?
C43 C44 H44 . . . 127.7(3) ?
C45 C44 H44 . . . 126.9(3) ?
N41 C45 C44 . . . 108.0(2) ?
N41 C45 H45 . . . 126.4(2) ?
C44 C45 H45 . . . 125.6(3) ?
C43 C46 H46a . . . 110.5(2) ?
C43 C46 H46b . . . 109.3(2) ?
C43 C46 H46c . . . 110.3(3) ?
H46a C46 H46b . . . 109.1(3) ?
H46a C46 H46c . . . 109.5(3) ?
H46b C46 H46c . . . 108.0(2) ?
N11 B N21 . . . 111.3(2) ?
N11 B N31 . . . 106.83(18) ?
N11 B N41 . . . 108.8(2) ?
N21 B N31 . . . 109.17(19) ?
N21 B N41 . . . 106.49(18) ?
N31 B N41 . . . 114.3(2) ?

loop_
_geom_bond_atom_site_label_1
_geom_bond_atom_site_label_2
_geom_bond_site_symmetry_1
_geom_bond_site_symmetry_2
_geom_bond_distance
_geom_bond_publ_flag
Cu P . . 2.1611(7) ?
Cu N12 . . 2.134(2) ?
Cu N22 . . 2.0381(18) ?
Cu N32 . . 2.083(2) ?
P C111 . . 1.830(2) ?
P C121 . . 1.833(2) ?
P C131 . . 1.823(2) ?
C111 C112 . . 1.396(3) ?
C111 C116 . . 1.396(4) ?
C112 C113 . . 1.394(3) ?
C112 H112 . . .958(3) ?
C113 C114 . . 1.383(4) ?
C113 H113 . . .966(2) ?
C114 C1141 . . 1.503(3) ?
C114 C115 . . 1.399(3) ?
C1141 H1141a . . .954(3) ?
C1141 H1141b . . .959(3) ?
C1141 H1141c . . .954(3) ?
C115 C116 . . 1.377(3) ?
C115 H115 . . .964(3) ?
C116 H116 . . .961(2) ?
C121 C122 . . 1.386(3) ?
C121 C126 . . 1.390(3) ?
C122 C123 . . 1.384(4) ?
C122 H122 . . .956(2) ?
C123 C124 . . 1.381(4) ?
C123 H123 . . .965(3) ?
C124 C1241 . . 1.509(5) ?
C124 C125 . . 1.397(4) ?
C1241 H1241a . . .956(3) ?
C1241 H1241b . . .953(3) ?
C1241 H1241c . . .967(3) ?
C125 C126 . . 1.382(4) ?
C125 H125 . . .968(3) ?
C126 H126 . . .954(3) ?
C131 C132 . . 1.390(3) ?
C131 C136 . . 1.396(3) ?
C132 C133 . . 1.389(4) ?
C132 H132 . . .956(2) ?
C133 C134 . . 1.389(3) ?
C133 H133 . . .950(3) ?
C134 C1341 . . 1.502(4) ?
C134 C135 . . 1.386(4) ?
C1341 H1341a . . .954(3) ?
C1341 H1341b . . .960(3) ?
C1341 H1341c . . .950(3) ?
C135 C136 . . 1.392(3) ?
C135 H135 . . .970(2) ?
C136 H136 . . .963(2) ?
N11 N12 . . 1.371(3) ?
N11 C15 . . 1.352(3) ?
N11 B . . 1.551(3) ?
N12 C13 . . 1.345(3) ?
C13 C14 . . 1.383(3) ?
C13 C16 . . 1.493(4) ?
C14 C15 . . 1.377(4) ?
C14 H14 . . .970(2) ?
C15 H15 . . .970(3) ?
C16 H16a . . .956(3) ?
C16 H16b . . .951(3) ?
C16 H16c . . .964(3) ?
N21 N22 . . 1.365(3) ?
N21 C25 . . 1.349(3) ?
N21 B . . 1.556(3) ?
N22 C23 . . 1.341(3) ?
C23 C24 . . 1.402(4) ?
C23 C26 . . 1.484(3) ?
C24 C25 . . 1.370(3) ?
C24 H24 . . .953(2) ?
C25 H25 . . .973(2) ?
C26 H26a . . .963(2) ?
C26 H26b . . .943(3) ?
C26 H26c . . .961(3) ?
N31 N32 . . 1.374(3) ?
N31 C35 . . 1.352(3) ?
N31 B . . 1.544(3) ?
N32 C33 . . 1.332(3) ?
C33 C34 . . 1.404(3) ?
C33 C36 . . 1.493(3) ?
C34 C35 . . 1.376(3) ?
C34 H34 . . .958(2) ?
C35 H35 . . .963(2) ?
C36 H36a . . .957(3) ?
C36 H36b . . .960(2) ?
C36 H36c . . .949(2) ?
N41 N42 . . 1.377(3) ?
N41 C45 . . 1.372(3) ?
N41 B . . 1.524(3) ?
N42 C43 . . 1.340(3) ?
C43 C44 . . 1.411(4) ?
C43 C46 . . 1.488(4) ?
C44 C45 . . 1.368(4) ?
C44 H44 . . .961(2) ?
C45 H45 . . .968(3) ?
C46 H46a . . .943(3) ?
C46 H46b . . .961(3) ?
C46 H46c . . .956(3) ?

loop_
_geom_contact_atom_site_label_1
_geom_contact_atom_site_label_2
_geom_contact_distance
_geom_contact_site_symmetry_1
_geom_contact_site_symmetry_2
_geom_contact_publ_flag
? ? ? ? ? ?

loop_
_geom_hbond_atom_site_label_D
_geom_hbond_atom_site_label_H
_geom_hbond_atom_site_label_A
_geom_hbond_site_symmetry_D
_geom_hbond_site_symmetry_H
_geom_hbond_site_symmetry_A
_geom_hbond_distance_DH
_geom_hbond_distance_HA
_geom_hbond_distance_DA
_geom_hbond_angle_DHA
_geom_hbond_publ_flag
? ? ? ? ? ? ? ? ? ? ?

loop_
_geom_torsion_atom_site_label_1
_geom_torsion_atom_site_label_2
_geom_torsion_atom_site_label_3
_geom_torsion_atom_site_label_4
_geom_torsion_site_symmetry_1
_geom_torsion_site_symmetry_2
_geom_torsion_site_symmetry_3
_geom_torsion_site_symmetry_4
_geom_torsion
_geom_torsion_publ_flag
? ? ? ? ? ? ? ? ? ?
